data_4067167
loop_
_publ_author_name
'Cabrera, Alan R.'
'Schneider, Yanika'
'Valderrama, Mauricio'
'Fr\"ohlich, Roland'
'Kehr, Gerald'
'Erker, Gerhard'
'Rojas, Rene S.'

_publ_section_title
;
 Synthesis of a [(\p-Cyano-nacnac)Cp]zirconium Complex and Its Remote
 Activation for Ethylene Polymerization
;
_journal_issue 22
_journal_name_full Organometallics
_journal_page_first 6104
_journal_paper_doi 10.1021/om100866t
_journal_volume 29
_journal_year 2010
_chemical_formula_sum 'C24 H29 N3'
_chemical_formula_weight 359.50
_chemical_name_systematic
; 
 ? 
;
_space_group_IT_number 14
_symmetry_cell_setting monoclinic
_symmetry_space_group_name_Hall '-P 2yn'
_symmetry_space_group_name_H-M 'P 1 21/n 1'
_atom_sites_solution_hydrogens 'at N1 from difmap, others geom'
_atom_sites_solution_primary direct
_atom_sites_solution_secondary difmap
_audit_creation_method SHELXL-97
_cell_angle_alpha 90.00
_cell_angle_beta 112.054(2)
_cell_angle_gamma 90.00
_cell_formula_units_Z 4
_cell_length_a 10.3543(4)
_cell_length_b 21.0372(9)
_cell_length_c 10.4706(5)
_cell_measurement_reflns_used 3569
_cell_measurement_temperature 223(2)
_cell_measurement_theta_max 68.25
_cell_measurement_theta_min 0.88
_cell_volume 2113.88(16)
_computing_cell_refinement 'Collect (Nonius B.V., 1998)'
_computing_data_collection 'Collect (Nonius B.V., 1998)'
_computing_data_reduction 'Denzo-SMN (Otwinowski & Minor, 1997)'
_computing_molecular_graphics 'XP (BrukerAXS, 2000)'
_computing_publication_material 'SHELXL-97 (Sheldrick, 1997)'
_computing_structure_refinement 'SHELXL-97 (Sheldrick, 1997)'
_computing_structure_solution 'SHELXS-97 (Sheldrick, 1990)'
_diffrn_ambient_temperature 223(2)
_diffrn_measured_fraction_theta_full 0.972
_diffrn_measured_fraction_theta_max 0.972
_diffrn_measurement_device_type 'Nonius KappaCCD APEXII'
_diffrn_measurement_method '\w and \f scans'
_diffrn_radiation_monochromator graphite
_diffrn_radiation_source 'fine-focus sealed tube'
_diffrn_radiation_type CuK\a
_diffrn_radiation_wavelength 1.54178
_diffrn_reflns_av_R_equivalents 0.051
_diffrn_reflns_av_sigmaI/netI 0.0304
_diffrn_reflns_limit_h_max 12
_diffrn_reflns_limit_h_min -12
_diffrn_reflns_limit_k_max 24
_diffrn_reflns_limit_k_min -24
_diffrn_reflns_limit_l_max 11
_diffrn_reflns_limit_l_min -12
_diffrn_reflns_number 14753
_diffrn_reflns_theta_full 67.58
_diffrn_reflns_theta_max 67.58
_diffrn_reflns_theta_min 4.20
_exptl_absorpt_coefficient_mu 0.510
_exptl_absorpt_correction_T_max 0.9749
_exptl_absorpt_correction_T_min 0.8030
_exptl_absorpt_correction_type multi-scan
_exptl_absorpt_process_details 'Denzo (Otwinowski, Borek, Majewski & Minor, 2003)'
_exptl_crystal_colour colourless
_exptl_crystal_density_diffrn 1.130
_exptl_crystal_density_method 'not measured'
_exptl_crystal_description plate
_exptl_crystal_F_000 776
_exptl_crystal_size_max 0.45
_exptl_crystal_size_mid 0.25
_exptl_crystal_size_min 0.05
_refine_diff_density_max 0.227
_refine_diff_density_min -0.170
_refine_diff_density_rms 0.042
_refine_ls_extinction_method none
_refine_ls_goodness_of_fit_ref 1.067
_refine_ls_hydrogen_treatment mixed
_refine_ls_matrix_type full
_refine_ls_number_parameters 254
_refine_ls_number_reflns 3717
_refine_ls_number_restraints 0
_refine_ls_restrained_S_all 1.067
_refine_ls_R_factor_all 0.0634
_refine_ls_R_factor_gt 0.0507
_refine_ls_shift/su_max 0.001
_refine_ls_shift/su_mean 0.000
_refine_ls_structure_factor_coef Fsqd
_refine_ls_weighting_details 'calc w=1/[\s^2^(Fo^2^)+(0.0635P)^2^+0.6689P] where P=(Fo^2^+2Fc^2^)/3'
_refine_ls_weighting_scheme calc
_refine_ls_wR_factor_gt 0.1306
_refine_ls_wR_factor_ref 0.1404
_reflns_number_gt 2996
_reflns_number_total 3717
_reflns_threshold_expression >2sigma(I)
_cod_data_source_file om100866t_si_004.cif
_cod_data_source_block erk5262
_cod_original_sg_symbol_H-M P21/n
_cod_database_code 4067167

loop_
_symmetry_equiv_pos_as_xyz
'x, y, z'
'-x+1/2, y+1/2, -z+1/2'
'-x, -y, -z'
'x-1/2, -y-1/2, z-1/2'

loop_
_atom_site_label
_atom_site_type_symbol
_atom_site_fract_x
_atom_site_fract_y
_atom_site_fract_z
_atom_site_U_iso_or_equiv
_atom_site_adp_type
_atom_site_occupancy
_atom_site_symmetry_multiplicity
_atom_site_calc_flag
_atom_site_refinement_flags
N1 N 0.24742(14) 0.11557(7) 0.15226(16) 0.0434(4) Uani 1 1 d .
H1 H 0.286(2) 0.0735(12) 0.173(3) 0.080(7) Uiso 1 1 d .
C2 C 0.34640(18) 0.15942(8) 0.17743(18) 0.0414(4) Uani 1 1 d .
C3 C 0.48683(18) 0.14148(8) 0.23160(19) 0.0424(4) Uani 1 1 d .
C4 C 0.53640(18) 0.07683(9) 0.26521(19) 0.0437(4) Uani 1 1 d .
N5 N 0.44594(15) 0.03096(7) 0.23838(18) 0.0504(4) Uani 1 1 d .
C6 C 0.3043(2) 0.22751(9) 0.1465(2) 0.0531(5) Uani 1 1 d .
H6A H 0.2178 0.2298 0.0667 0.080 Uiso 1 1 calc R
H6B H 0.3766 0.2503 0.1276 0.080 Uiso 1 1 calc R
H6C H 0.2913 0.2465 0.2252 0.080 Uiso 1 1 calc R
C7 C 0.58808(19) 0.19119(9) 0.2624(2) 0.0472(4) Uani 1 1 d .
N8 N 0.67059(18) 0.23082(8) 0.2887(2) 0.0637(5) Uani 1 1 d .
C9 C 0.69135(19) 0.06702(9) 0.3339(2) 0.0551(5) Uani 1 1 d .
H9A H 0.7099 0.0239 0.3689 0.083 Uiso 1 1 calc R
H9B H 0.7292 0.0968 0.4096 0.083 Uiso 1 1 calc R
H9C H 0.7347 0.0740 0.2675 0.083 Uiso 1 1 calc R
C11 C 0.10082(17) 0.12801(7) 0.10422(18) 0.0383(4) Uani 1 1 d .
C12 C 0.02013(18) 0.11820(8) -0.03518(18) 0.0422(4) Uani 1 1 d .
C13 C -0.1219(2) 0.13020(9) -0.0788(2) 0.0497(5) Uani 1 1 d .
H13 H -0.1789 0.1240 -0.1719 0.060 Uiso 1 1 calc R
C14 C -0.18038(19) 0.15095(9) 0.0120(2) 0.0511(5) Uani 1 1 d .
H14 H -0.2764 0.1596 -0.0201 0.061 Uiso 1 1 calc R
C15 C -0.09933(18) 0.15916(8) 0.1494(2) 0.0446(4) Uani 1 1 d .
H15 H -0.1410 0.1732 0.2101 0.053 Uiso 1 1 calc R
C16 C 0.04289(17) 0.14701(8) 0.19974(18) 0.0392(4) Uani 1 1 d .
C17 C 0.0868(2) 0.09238(9) -0.1314(2) 0.0533(5) Uani 1 1 d .
H17 H 0.1778 0.1140 -0.1081 0.064 Uiso 1 1 calc R
C18 C 0.0028(3) 0.10434(13) -0.2830(2) 0.0886(9) Uani 1 1 d .
H18A H -0.0856 0.0822 -0.3101 0.133 Uiso 1 1 calc R
H18B H 0.0542 0.0889 -0.3374 0.133 Uiso 1 1 calc R
H18C H -0.0137 0.1496 -0.2985 0.133 Uiso 1 1 calc R
C19 C 0.1154(3) 0.02140(10) -0.1080(2) 0.0655(6) Uani 1 1 d .
H19A H 0.0283 -0.0010 -0.1268 0.098 Uiso 1 1 calc R
H19B H 0.1769 0.0141 -0.0131 0.098 Uiso 1 1 calc R
H19C H 0.1593 0.0059 -0.1692 0.098 Uiso 1 1 calc R
C20 C 0.13123(19) 0.14999(9) 0.35303(19) 0.0459(4) Uani 1 1 d .
H20 H 0.2248 0.1656 0.3633 0.055 Uiso 1 1 calc R
C21 C 0.1486(2) 0.08289(10) 0.4145(2) 0.0576(5) Uani 1 1 d .
H21A H 0.0582 0.0663 0.4054 0.086 Uiso 1 1 calc R
H21B H 0.2088 0.0845 0.5112 0.086 Uiso 1 1 calc R
H21C H 0.1899 0.0554 0.3657 0.086 Uiso 1 1 calc R
C22 C 0.0741(2) 0.19442(10) 0.4339(2) 0.0626(6) Uani 1 1 d .
H22A H 0.0621 0.2366 0.3937 0.094 Uiso 1 1 calc R
H22B H 0.1388 0.1963 0.5290 0.094 Uiso 1 1 calc R
H22C H -0.0152 0.1786 0.4305 0.094 Uiso 1 1 calc R
C31 C 0.48450(18) -0.03377(9) 0.2670(2) 0.0477(5) Uani 1 1 d .
C32 C 0.4493(2) -0.06482(9) 0.3659(2) 0.0552(5) Uani 1 1 d .
H32 H 0.4052 -0.0422 0.4156 0.066 Uiso 1 1 calc R
C33 C 0.4783(2) -0.12840(10) 0.3922(2) 0.0647(6) Uani 1 1 d .
H33 H 0.4547 -0.1488 0.4604 0.078 Uiso 1 1 calc R
C34 C 0.5413(2) -0.16230(10) 0.3196(3) 0.0673(7) Uani 1 1 d .
H34 H 0.5613 -0.2057 0.3380 0.081 Uiso 1 1 calc R
C35 C 0.5751(2) -0.13207(10) 0.2193(3) 0.0662(6) Uani 1 1 d .
H35 H 0.6178 -0.1551 0.1690 0.079 Uiso 1 1 calc R
C36 C 0.5468(2) -0.06806(10) 0.1923(2) 0.0582(5) Uani 1 1 d .
H36 H 0.5696 -0.0479 0.1235 0.070 Uiso 1 1 calc R

loop_
_atom_site_aniso_label
_atom_site_aniso_U_11
_atom_site_aniso_U_22
_atom_site_aniso_U_33
_atom_site_aniso_U_23
_atom_site_aniso_U_13
_atom_site_aniso_U_12
N1 0.0358(8) 0.0357(8) 0.0588(10) 0.0007(7) 0.0179(7) 0.0019(6)
C2 0.0414(9) 0.0392(9) 0.0467(10) 0.0004(8) 0.0199(8) -0.0005(7)
C3 0.0388(9) 0.0398(9) 0.0511(10) 0.0010(8) 0.0197(8) -0.0013(7)
C4 0.0391(9) 0.0426(10) 0.0522(11) -0.0008(8) 0.0203(8) -0.0003(8)
N5 0.0405(8) 0.0383(8) 0.0712(11) 0.0034(7) 0.0194(8) 0.0038(7)
C6 0.0472(11) 0.0395(10) 0.0730(14) 0.0070(9) 0.0230(10) 0.0016(8)
C7 0.0427(10) 0.0442(10) 0.0584(12) 0.0002(9) 0.0233(9) 0.0006(8)
N8 0.0536(10) 0.0532(10) 0.0860(14) -0.0032(9) 0.0280(10) -0.0079(9)
C9 0.0402(10) 0.0477(11) 0.0743(14) 0.0007(10) 0.0179(10) 0.0025(8)
C11 0.0367(9) 0.0305(8) 0.0469(10) 0.0023(7) 0.0148(8) 0.0006(7)
C12 0.0494(10) 0.0330(9) 0.0439(10) 0.0015(7) 0.0171(8) -0.0019(7)
C13 0.0493(11) 0.0461(11) 0.0437(10) 0.0011(8) 0.0061(9) -0.0004(8)
C14 0.0366(9) 0.0498(11) 0.0593(12) 0.0023(9) 0.0093(9) 0.0039(8)
C15 0.0408(9) 0.0416(10) 0.0536(11) -0.0001(8) 0.0204(9) 0.0020(7)
C16 0.0405(9) 0.0318(8) 0.0437(10) 0.0008(7) 0.0141(8) -0.0008(7)
C17 0.0716(13) 0.0436(10) 0.0541(12) -0.0027(9) 0.0342(10) -0.0044(9)
C18 0.147(3) 0.0752(17) 0.0541(14) 0.0082(12) 0.0493(16) 0.0202(17)
C19 0.0889(16) 0.0490(12) 0.0704(15) -0.0091(10) 0.0433(13) 0.0030(11)
C20 0.0460(10) 0.0435(10) 0.0453(10) -0.0001(8) 0.0140(8) -0.0016(8)
C21 0.0681(13) 0.0493(11) 0.0481(11) 0.0036(9) 0.0134(10) 0.0046(10)
C22 0.0829(15) 0.0540(12) 0.0481(12) -0.0046(9) 0.0215(11) 0.0064(11)
C31 0.0350(9) 0.0375(10) 0.0633(12) -0.0009(8) 0.0102(9) 0.0001(7)
C32 0.0525(11) 0.0456(11) 0.0623(13) -0.0016(9) 0.0155(10) -0.0027(9)
C33 0.0690(14) 0.0463(12) 0.0645(14) 0.0047(10) 0.0088(11) -0.0055(10)
C34 0.0609(13) 0.0377(11) 0.0789(16) -0.0011(11) -0.0015(12) -0.0001(9)
C35 0.0526(12) 0.0482(12) 0.0887(17) -0.0166(11) 0.0162(12) 0.0045(9)
C36 0.0498(11) 0.0479(11) 0.0766(15) -0.0048(10) 0.0235(11) -0.0008(9)

loop_
_atom_type_symbol
_atom_type_description
_atom_type_scat_dispersion_real
_atom_type_scat_dispersion_imag
_atom_type_scat_source
C C 0.0181 0.0091 'International Tables Vol C Tables 4.2.6.8 and 6.1.1.4'
H H 0.0000 0.0000 'International Tables Vol C Tables 4.2.6.8 and 6.1.1.4'
N N 0.0311 0.0180 'International Tables Vol C Tables 4.2.6.8 and 6.1.1.4'

loop_
_geom_angle_atom_site_label_1
_geom_angle_atom_site_label_2
_geom_angle_atom_site_label_3
_geom_angle
C2 N1 C11 125.39(15)
C2 N1 H1 111.7(14)
C11 N1 H1 122.8(14)
N1 C2 C3 119.96(16)
N1 C2 C6 118.76(16)
C3 C2 C6 121.28(16)
C2 C3 C7 117.16(16)
C2 C3 C4 124.79(16)
C7 C3 C4 117.96(15)
N5 C4 C3 118.90(16)
N5 C4 C9 123.60(17)
C3 C4 C9 117.47(16)
C4 N5 C31 122.95(16)
C2 C6 H6A 109.5
C2 C6 H6B 109.5
H6A C6 H6B 109.5
C2 C6 H6C 109.5
H6A C6 H6C 109.5
H6B C6 H6C 109.5
N8 C7 C3 179.2(2)
C4 C9 H9A 109.5
C4 C9 H9B 109.5
H9A C9 H9B 109.5
C4 C9 H9C 109.5
H9A C9 H9C 109.5
H9B C9 H9C 109.5
C12 C11 C16 122.55(15)
C12 C11 N1 118.59(15)
C16 C11 N1 118.80(15)
C13 C12 C11 117.39(16)
C13 C12 C17 122.37(17)
C11 C12 C17 120.17(16)
C14 C13 C12 121.13(18)
C14 C13 H13 119.4
C12 C13 H13 119.4
C13 C14 C15 120.50(17)
C13 C14 H14 119.8
C15 C14 H14 119.8
C14 C15 C16 121.11(17)
C14 C15 H15 119.4
C16 C15 H15 119.4
C15 C16 C11 117.24(16)
C15 C16 C20 121.65(16)
C11 C16 C20 121.00(15)
C18 C17 C12 114.19(18)
C18 C17 C19 109.33(18)
C12 C17 C19 110.66(16)
C18 C17 H17 107.5
C12 C17 H17 107.5
C19 C17 H17 107.5
C17 C18 H18A 109.5
C17 C18 H18B 109.5
H18A C18 H18B 109.5
C17 C18 H18C 109.5
H18A C18 H18C 109.5
H18B C18 H18C 109.5
C17 C19 H19A 109.5
C17 C19 H19B 109.5
H19A C19 H19B 109.5
C17 C19 H19C 109.5
H19A C19 H19C 109.5
H19B C19 H19C 109.5
C16 C20 C22 114.01(16)
C16 C20 C21 109.51(15)
C22 C20 C21 109.91(16)
C16 C20 H20 107.7
C22 C20 H20 107.7
C21 C20 H20 107.7
C20 C21 H21A 109.5
C20 C21 H21B 109.5
H21A C21 H21B 109.5
C20 C21 H21C 109.5
H21A C21 H21C 109.5
H21B C21 H21C 109.5
C20 C22 H22A 109.5
C20 C22 H22B 109.5
H22A C22 H22B 109.5
C20 C22 H22C 109.5
H22A C22 H22C 109.5
H22B C22 H22C 109.5
C32 C31 C36 119.01(18)
C32 C31 N5 118.61(17)
C36 C31 N5 122.21(19)
C33 C32 C31 120.7(2)
C33 C32 H32 119.7
C31 C32 H32 119.7
C34 C33 C32 120.5(2)
C34 C33 H33 119.8
C32 C33 H33 119.8
C33 C34 C35 119.4(2)
C33 C34 H34 120.3
C35 C34 H34 120.3
C34 C35 C36 120.6(2)
C34 C35 H35 119.7
C36 C35 H35 119.7
C35 C36 C31 119.8(2)
C35 C36 H36 120.1
C31 C36 H36 120.1

loop_
_geom_bond_atom_site_label_1
_geom_bond_atom_site_label_2
_geom_bond_distance
N1 C2 1.330(2)
N1 C11 1.433(2)
N1 H1 0.96(3)
C2 C3 1.400(2)
C2 C6 1.497(2)
C3 C7 1.429(3)
C3 C4 1.450(2)
C4 N5 1.300(2)
C4 C9 1.506(2)
N5 C31 1.419(2)
C6 H6A 0.9700
C6 H6B 0.9700
C6 H6C 0.9700
C7 N8 1.151(2)
C9 H9A 0.9700
C9 H9B 0.9700
C9 H9C 0.9700
C11 C12 1.398(2)
C11 C16 1.404(2)
C12 C13 1.389(3)
C12 C17 1.520(3)
C13 C14 1.376(3)
C13 H13 0.9400
C14 C15 1.378(3)
C14 H14 0.9400
C15 C16 1.389(2)
C15 H15 0.9400
C16 C20 1.521(2)
C17 C18 1.517(3)
C17 C19 1.524(3)
C17 H17 0.9900
C18 H18A 0.9700
C18 H18B 0.9700
C18 H18C 0.9700
C19 H19A 0.9700
C19 H19B 0.9700
C19 H19C 0.9700
C20 C22 1.522(3)
C20 C21 1.534(3)
C20 H20 0.9900
C21 H21A 0.9700
C21 H21B 0.9700
C21 H21C 0.9700
C22 H22A 0.9700
C22 H22B 0.9700
C22 H22C 0.9700
C31 C32 1.384(3)
C31 C36 1.388(3)
C32 C33 1.376(3)
C32 H32 0.9400
C33 C34 1.373(3)
C33 H33 0.9400
C34 C35 1.381(3)
C34 H34 0.9400
C35 C36 1.384(3)
C35 H35 0.9400
C36 H36 0.9400

loop_
_geom_torsion_atom_site_label_1
_geom_torsion_atom_site_label_2
_geom_torsion_atom_site_label_3
_geom_torsion_atom_site_label_4
_geom_torsion
C11 N1 C2 C3 176.39(16)
C11 N1 C2 C6 -3.7(3)
N1 C2 C3 C7 -177.10(17)
C6 C2 C3 C7 3.0(3)
N1 C2 C3 C4 -0.5(3)
C6 C2 C3 C4 179.59(18)
C2 C3 C4 N5 3.2(3)
C7 C3 C4 N5 179.79(17)
C2 C3 C4 C9 -174.90(18)
C7 C3 C4 C9 1.6(3)
C3 C4 N5 C31 179.72(18)
C9 C4 N5 C31 -2.3(3)
C2 C3 C7 N8 140(15)
C4 C3 C7 N8 -37(16)
C2 N1 C11 C12 101.8(2)
C2 N1 C11 C16 -80.8(2)
C16 C11 C12 C13 2.3(2)
N1 C11 C12 C13 179.56(15)
C16 C11 C12 C17 -174.92(16)
N1 C11 C12 C17 2.4(2)
C11 C12 C13 C14 0.0(3)
C17 C12 C13 C14 177.13(17)
C12 C13 C14 C15 -1.2(3)
C13 C14 C15 C16 0.2(3)
C14 C15 C16 C11 1.9(3)
C14 C15 C16 C20 -174.29(16)
C12 C11 C16 C15 -3.2(2)
N1 C11 C16 C15 179.49(15)
C12 C11 C16 C20 173.03(15)
N1 C11 C16 C20 -4.3(2)
C13 C12 C17 C18 22.2(3)
C11 C12 C17 C18 -160.77(19)
C13 C12 C17 C19 -101.7(2)
C11 C12 C17 C19 75.4(2)
C15 C16 C20 C22 -26.9(2)
C11 C16 C20 C22 157.06(17)
C15 C16 C20 C21 96.7(2)
C11 C16 C20 C21 -79.3(2)
C4 N5 C31 C32 113.9(2)
C4 N5 C31 C36 -70.9(3)
C36 C31 C32 C33 1.4(3)
N5 C31 C32 C33 176.69(18)
C31 C32 C33 C34 -0.7(3)
C32 C33 C34 C35 -0.2(3)
C33 C34 C35 C36 0.4(3)
C34 C35 C36 C31 0.4(3)
C32 C31 C36 C35 -1.2(3)
N5 C31 C36 C35 -176.34(18)
